data_1550265
loop_
_publ_author_name
'Luo, Benlong'
'Sang, Rui-LI'
'Lin, Lifang'
'Xu, Li'

_publ_section_title
;
 Mo3IV-Polyoxomolybdates with Frustrated Lewis Pairs For High-Performance
 Hydrogenation Catalysis
;
_journal_name_full 'Catalysis Science &amp; Technology'
_journal_paper_doi 10.1039/C8CY01771A
_journal_year 2019
_chemical_formula_sum 'C38 H60 Mo13 N10 O34'
_chemical_formula_weight 2448.18
_chemical_name_systematic
; 
 ? 
;
_space_group_IT_number 63
_symmetry_cell_setting orthorhombic
_symmetry_space_group_name_Hall '-C 2c 2'
_symmetry_space_group_name_H-M 'C m c m'
_atom_sites_solution_hydrogens geom
_atom_sites_solution_primary direct
_atom_sites_solution_secondary difmap
_audit_creation_method SHELXL-97
_audit_update_record
;
2017-09-21 deposited with the CCDC.
2018-11-12 downloaded from the CCDC.
;
_cell_angle_alpha 90.00
_cell_angle_beta 90.00
_cell_angle_gamma 90.00
_cell_formula_units_Z 4
_cell_length_a 24.715(5)
_cell_length_b 23.137(4)
_cell_length_c 13.595(3)
_cell_measurement_reflns_used 11978
_cell_measurement_temperature 293(2)
_cell_measurement_theta_max 27.4623
_cell_measurement_theta_min 2.2271
_cell_volume 7774(3)
_computing_cell_refinement 'CrystalClear (Rigaku Inc., 2008)'
_computing_data_collection 'CrystalClear (Rigaku Inc., 2008)'
_computing_data_reduction 'CrystalClear (Rigaku Inc., 2008)'
_computing_structure_refinement 'SHELXL-97 (Sheldrick, 1997)'
_computing_structure_solution 'SHELXS-97 (Sheldrick, 1990)'
_diffrn_ambient_temperature 293(2)
_diffrn_detector_area_resol_mean 28.5714
_diffrn_measured_fraction_theta_full 0.964
_diffrn_measured_fraction_theta_max 0.964
_diffrn_measurement_device_type 'Rigaku Mercury CCD diffractometer'
_diffrn_measurement_method CCD_Profile_fitting
_diffrn_radiation_monochromator graphite
_diffrn_radiation_source 'fine-focus sealed tube'
_diffrn_radiation_type MoK\a
_diffrn_radiation_wavelength 0.71073
_diffrn_reflns_av_R_equivalents 0.0294
_diffrn_reflns_av_sigmaI/netI 0.0228
_diffrn_reflns_limit_h_max 31
_diffrn_reflns_limit_h_min -32
_diffrn_reflns_limit_k_max 29
_diffrn_reflns_limit_k_min -30
_diffrn_reflns_limit_l_max 17
_diffrn_reflns_limit_l_min -14
_diffrn_reflns_number 28183
_diffrn_reflns_theta_full 27.45
_diffrn_reflns_theta_max 27.45
_diffrn_reflns_theta_min 2.62
_exptl_absorpt_coefficient_mu 2.098
_exptl_absorpt_correction_T_max 1.0000
_exptl_absorpt_correction_T_min 0.7558
_exptl_absorpt_correction_type multi-scan
_exptl_crystal_colour black
_exptl_crystal_density_diffrn 2.092
_exptl_crystal_density_method 'not measured'
_exptl_crystal_description plate
_exptl_crystal_F_000 4704
_exptl_crystal_size_max 0.20
_exptl_crystal_size_mid 0.12
_exptl_crystal_size_min 0.10
_platon_squeeze_details
;
;
_refine_diff_density_max 1.889
_refine_diff_density_min -0.813
_refine_diff_density_rms 0.132
_refine_ls_extinction_method none
_refine_ls_goodness_of_fit_ref 1.046
_refine_ls_hydrogen_treatment mixed
_refine_ls_matrix_type full
_refine_ls_number_parameters 260
_refine_ls_number_reflns 4569
_refine_ls_number_restraints 0
_refine_ls_restrained_S_all 1.046
_refine_ls_R_factor_all 0.0394
_refine_ls_R_factor_gt 0.0356
_refine_ls_shift/su_max 0.001
_refine_ls_shift/su_mean 0.000
_refine_ls_structure_factor_coef Fsqd
_refine_ls_weighting_details 'calc w=1/[\s^2^(Fo^2^)+(0.0700P)^2^+0.0000P] where P=(Fo^2^+2Fc^2^)/3'
_refine_ls_weighting_scheme calc
_refine_ls_wR_factor_gt 0.0953
_refine_ls_wR_factor_ref 0.0985
_reflns_number_gt 4049
_reflns_number_total 4569
_reflns_threshold_expression >2sigma(I)
_cod_data_source_file c8cy01771a2.cif
_cod_data_source_block 2
_cod_depositor_comments
;
The following automatic conversions were performed:

'_symmetry_cell_setting' value 'Orthorhombic' changed to
'orthorhombic' according to
/home/data/users/saulius/crontab/automatic-downloads/rss-feeds/RSC/lib/dictionaries/cif_core.dic
dictionary named 'cif_core.dic' version 2.4.2 from 2011-04-26.

'_exptl_absorpt_correction_type' value 'Multi-scan' changed to
'multi-scan' according to
/home/data/users/saulius/crontab/automatic-downloads/rss-feeds/RSC/lib/dictionaries/cif_core.dic
dictionary named 'cif_core.dic' version 2.4.2 from 2011-04-26.

Automatic conversion script
Id: cif_fix_values 4973 2017-02-22 13:04:09Z antanas 
;
_cod_original_cell_volume 7774(2)
_cod_original_sg_symbol_H-M Cmcm
_cod_database_code 1550265

loop_
_symmetry_equiv_pos_as_xyz
'x, y, z'
'-x, -y, z+1/2'
'-x, y, -z+1/2'
'x, -y, -z'
'x+1/2, y+1/2, z'
'-x+1/2, -y+1/2, z+1/2'
'-x+1/2, y+1/2, -z+1/2'
'x+1/2, -y+1/2, -z'
'-x, -y, -z'
'x, y, -z-1/2'
'x, -y, z-1/2'
'-x, y, z'
'-x+1/2, -y+1/2, -z'
'x+1/2, y+1/2, -z-1/2'
'x+1/2, -y+1/2, z-1/2'
'-x+1/2, y+1/2, z'

loop_
_atom_site_label
_atom_site_type_symbol
_atom_site_fract_x
_atom_site_fract_y
_atom_site_fract_z
_atom_site_U_iso_or_equiv
_atom_site_adp_type
_atom_site_occupancy
_atom_site_symmetry_multiplicity
_atom_site_calc_flag
_atom_site_refinement_flags
Mo1 Mo 0.067715(14) 0.096526(16) -0.2500 0.03293(12) Uani 1 2 d S
Mo2 Mo 0.115396(10) 0.175270(11) -0.15740(2) 0.03274(11) Uani 1 1 d .
Mo3 Mo 0.0000 0.222525(17) 0.00434(3) 0.03501(12) Uani 1 2 d S
Mo4 Mo 0.071930(10) 0.322201(11) -0.10962(2) 0.03147(10) Uani 1 1 d .
Mo5 Mo 0.0000 0.40902(2) -0.2500 0.03420(15) Uani 1 4 d S
O1 O 0.0000 0.08547(14) -0.1563(3) 0.0367(7) Uani 1 2 d S
O2 O 0.05212(12) 0.18299(12) -0.2500 0.0288(6) Uani 1 2 d S
O3 O 0.11775(9) 0.09202(10) -0.1427(2) 0.0424(6) Uani 1 1 d .
O4 O 0.05691(10) 0.18083(10) -0.04250(19) 0.0376(5) Uani 1 1 d .
O5 O 0.17453(13) 0.17938(13) -0.2500 0.0408(8) Uani 1 2 d S
O6 O 0.0000 0.2099(2) 0.1276(3) 0.0533(9) Uani 1 2 d S
O7 O 0.0000 0.26542(12) -0.1392(2) 0.0290(6) Uani 1 2 d S
O8 O 0.05192(10) 0.29387(11) 0.01138(19) 0.0407(5) Uani 1 1 d .
O9 O 0.11647(8) 0.26318(10) -0.14025(19) 0.0353(5) Uani 1 1 d .
O10 O 0.06078(11) 0.33949(13) -0.2500 0.0302(6) Uani 1 2 d S
O11 O 0.0000 0.37685(13) -0.1138(2) 0.0338(7) Uani 1 2 d S
O12 O 0.11317(10) 0.37792(11) -0.0776(2) 0.0464(6) Uani 1 1 d .
O13 O 0.05338(15) 0.45580(15) -0.2500 0.0512(9) Uani 1 2 d S
N1 N 0.17812(12) 0.17660(14) -0.0399(3) 0.0489(8) Uani 1 1 d .
C1 C 0.22320(18) 0.1448(2) -0.0497(5) 0.0761(15) Uani 1 1 d .
H1A H 0.2269 0.1211 -0.1045 0.091 Uiso 1 1 calc R
C2 C 0.2639(2) 0.1463(3) 0.0183(6) 0.093(2) Uani 1 1 d .
H2A H 0.2943 0.1231 0.0102 0.112 Uiso 1 1 calc R
C3 C 0.2596(2) 0.1821(3) 0.0986(6) 0.095(2) Uani 1 1 d .
H3A H 0.2873 0.1840 0.1448 0.115 Uiso 1 1 calc R
C4 C 0.2128(3) 0.2154(3) 0.1095(4) 0.0858(17) Uani 1 1 d .
H4A H 0.2084 0.2401 0.1629 0.103 Uiso 1 1 calc R
C5 C 0.17319(19) 0.2102(2) 0.0377(4) 0.0663(12) Uani 1 1 d .
H5A H 0.1416 0.2316 0.0448 0.080 Uiso 1 1 calc R
N2 N 0.07240(16) -0.00027(19) -0.2500 0.0464(11) Uani 1 2 d S
C6 C 0.07396(18) -0.02953(19) -0.3336(4) 0.0621(12) Uani 1 1 d .
H6A H 0.0729 -0.0093 -0.3927 0.075 Uiso 1 1 calc R
C7 C 0.0771(2) -0.0894(2) -0.3360(5) 0.0745(15) Uani 1 1 d .
H7A H 0.0785 -0.1090 -0.3956 0.089 Uiso 1 1 calc R
C8 C 0.0781(3) -0.1185(3) -0.2500 0.078(2) Uani 1 2 d S
H8A H 0.0794 -0.1587 -0.2500 0.094 Uiso 1 2 calc SR
N3 N 0.2373(16) 0.4820(11) -0.180(3) 0.30(2) Uani 0.50 1 d P
C11 C 0.2787(7) 0.5020(11) -0.261(11) 0.32(3) Uani 0.50 1 d P
C12 C 0.1848(9) 0.4633(14) -0.217(6) 0.40(5) Uani 0.50 1 d P
C13 C 0.0882(6) 0.2896(9) 0.2500 0.155(6) Uani 1 2 d S
H13A H 0.0767 0.2804 0.3156 0.233 Uiso 0.50 1 calc PR
H13B H 0.1125 0.2603 0.2269 0.233 Uiso 0.50 1 calc PR
H13C H 0.0572 0.2914 0.2074 0.233 Uiso 0.50 1 calc PR
C14 C 0.1286(18) 0.3749(13) 0.1591(13) 0.137(17) Uani 0.25 1 d P
H14A H 0.1435 0.4126 0.1708 0.206 Uiso 0.25 1 calc PR
H14B H 0.0959 0.3785 0.1215 0.206 Uiso 0.25 1 calc PR
H14C H 0.1542 0.3519 0.1233 0.206 Uiso 0.25 1 calc PR
N4 N 0.1170(14) 0.3481(17) 0.2500 0.228(17) Uani 0.50 2 d SP

loop_
_atom_site_aniso_label
_atom_site_aniso_U_11
_atom_site_aniso_U_22
_atom_site_aniso_U_33
_atom_site_aniso_U_23
_atom_site_aniso_U_13
_atom_site_aniso_U_12
Mo1 0.02251(18) 0.02468(19) 0.0516(3) 0.000 0.000 0.00220(12)
Mo2 0.02056(15) 0.02875(16) 0.0489(2) 0.00132(11) -0.00515(10) 0.00221(8)
Mo3 0.0322(2) 0.0387(2) 0.0341(2) 0.00334(16) 0.000 0.000
Mo4 0.02335(15) 0.02882(16) 0.0422(2) -0.00324(11) -0.00494(10) -0.00193(8)
Mo5 0.0277(3) 0.0236(2) 0.0513(4) 0.000 0.000 0.000
O1 0.0292(16) 0.0342(16) 0.047(2) 0.0050(14) 0.000 0.000
O2 0.0185(13) 0.0265(13) 0.0414(18) 0.000 0.000 0.0022(10)
O3 0.0307(12) 0.0320(11) 0.0646(17) 0.0044(11) -0.0073(11) 0.0049(8)
O4 0.0322(11) 0.0365(11) 0.0441(15) 0.0040(10) -0.0030(10) 0.0024(8)
O5 0.0214(15) 0.0352(17) 0.066(2) 0.000 0.000 0.0024(11)
O6 0.055(2) 0.066(3) 0.039(2) 0.0080(19) 0.000 0.000
O7 0.0211(13) 0.0266(14) 0.0394(17) 0.0017(12) 0.000 0.000
O8 0.0406(12) 0.0443(12) 0.0371(14) -0.0027(10) -0.0059(10) -0.0023(10)
O9 0.0253(10) 0.0330(11) 0.0478(14) -0.0005(10) -0.0052(9) -0.0002(8)
O10 0.0243(13) 0.0306(14) 0.0358(17) 0.000 0.000 0.0009(11)
O11 0.0261(14) 0.0292(15) 0.046(2) -0.0057(14) 0.000 0.000
O12 0.0361(12) 0.0384(12) 0.0647(18) -0.0066(12) -0.0110(11) -0.0031(9)
O13 0.0419(19) 0.0332(17) 0.079(3) 0.000 0.000 -0.0020(14)
N1 0.0312(15) 0.0461(17) 0.069(2) 0.0096(16) -0.0178(15) -0.0007(11)
C1 0.043(2) 0.078(3) 0.107(4) -0.008(3) -0.029(3) 0.018(2)
C2 0.049(3) 0.112(5) 0.119(5) 0.010(4) -0.038(3) 0.013(3)
C3 0.049(3) 0.134(6) 0.103(5) 0.044(4) -0.041(3) -0.020(3)
C4 0.085(4) 0.117(5) 0.056(3) 0.010(3) -0.022(3) -0.020(3)
C5 0.056(3) 0.085(3) 0.058(3) 0.004(3) -0.019(2) 0.004(2)
N2 0.034(2) 0.0296(19) 0.075(4) 0.000 0.000 0.0052(15)
C6 0.061(3) 0.040(2) 0.086(4) -0.011(2) -0.009(2) 0.0022(17)
C7 0.078(3) 0.044(2) 0.101(4) -0.021(3) -0.006(3) 0.003(2)
C8 0.072(4) 0.026(3) 0.135(8) 0.000 0.000 0.004(3)
N3 0.28(4) 0.126(16) 0.49(6) 0.10(2) -0.10(4) -0.035(18)
C11 0.069(9) 0.139(16) 0.74(10) 0.10(6) 0.08(5) -0.014(10)
C12 0.103(13) 0.23(3) 0.86(12) 0.35(6) 0.11(3) 0.002(16)
C13 0.138(11) 0.186(16) 0.142(13) 0.000 0.000 -0.019(11)
C14 0.28(4) 0.11(2) 0.021(9) 0.010(10) 0.003(14) -0.13(3)
N4 0.19(3) 0.26(4) 0.23(4) 0.000 0.000 -0.16(3)

loop_
_atom_type_symbol
_atom_type_description
_atom_type_scat_dispersion_real
_atom_type_scat_dispersion_imag
_atom_type_scat_source
C C 0.0033 0.0016 'International Tables Vol C Tables 4.2.6.8 and 6.1.1.4'
H H 0.0000 0.0000 'International Tables Vol C Tables 4.2.6.8 and 6.1.1.4'
N N 0.0061 0.0033 'International Tables Vol C Tables 4.2.6.8 and 6.1.1.4'
O O 0.0106 0.0060 'International Tables Vol C Tables 4.2.6.8 and 6.1.1.4'
Mo Mo -1.6832 0.6857 'International Tables Vol C Tables 4.2.6.8 and 6.1.1.4'

loop_
_geom_angle_atom_site_label_1
_geom_angle_atom_site_label_2
_geom_angle_atom_site_label_3
_geom_angle
_geom_angle_site_symmetry_1
_geom_angle_site_symmetry_3
O3 Mo1 O3 99.23(16) . 10
O3 Mo1 O2 100.12(9) . .
O3 Mo1 O2 100.12(9) 10 .
O3 Mo1 O1 164.02(12) . 10
O3 Mo1 O1 92.61(11) 10 10
O2 Mo1 O1 88.23(11) . 10
O3 Mo1 O1 92.61(11) . .
O3 Mo1 O1 164.02(12) 10 .
O2 Mo1 O1 88.23(11) . .
O1 Mo1 O1 73.91(16) 10 .
O3 Mo1 N2 84.97(10) . .
O3 Mo1 N2 84.97(10) 10 .
O2 Mo1 N2 172.05(13) . .
O1 Mo1 N2 85.42(12) 10 .
O1 Mo1 N2 85.42(12) . .
O3 Mo1 Mo2 49.76(7) . .
O3 Mo1 Mo2 96.81(8) 10 .
O2 Mo1 Mo2 51.37(6) . .
O1 Mo1 Mo2 139.51(9) 10 .
O1 Mo1 Mo2 99.04(9) . .
N2 Mo1 Mo2 134.51(7) . .
O3 Mo1 Mo2 96.81(8) . 10
O3 Mo1 Mo2 49.76(7) 10 10
O2 Mo1 Mo2 51.37(6) . 10
O1 Mo1 Mo2 99.04(9) 10 10
O1 Mo1 Mo2 139.51(9) . 10
N2 Mo1 Mo2 134.51(7) . 10
Mo2 Mo1 Mo2 60.25(2) . 10
O5 Mo2 O3 95.37(12) . .
O5 Mo2 O2 100.12(9) . .
O3 Mo2 O2 100.12(11) . .
O5 Mo2 O9 90.89(11) . .
O3 Mo2 O9 167.30(12) . .
O2 Mo2 O9 89.61(10) . .
O5 Mo2 O4 170.98(10) . .
O3 Mo2 O4 90.27(10) . .
O2 Mo2 O4 85.77(9) . .
O9 Mo2 O4 82.26(9) . .
O5 Mo2 N1 86.57(12) . .
O3 Mo2 N1 85.35(11) . .
O2 Mo2 N1 170.84(11) . .
O9 Mo2 N1 84.00(10) . .
O4 Mo2 N1 86.87(13) . .
O5 Mo2 Mo1 93.68(8) . .
O3 Mo2 Mo1 48.99(8) . .
O2 Mo2 Mo1 52.15(8) . .
O9 Mo2 Mo1 141.69(6) . .
O4 Mo2 Mo1 95.34(7) . .
N1 Mo2 Mo1 134.21(8) . .
O5 Mo2 Mo2 49.32(6) . 10
O3 Mo2 Mo2 95.92(9) . 10
O2 Mo2 Mo2 51.35(5) . 10
O9 Mo2 Mo2 96.54(7) . 10
O4 Mo2 Mo2 137.11(7) . 10
N1 Mo2 Mo2 135.86(10) . 10
Mo1 Mo2 Mo2 59.876(10) . 10
O6 Mo3 O4 104.70(12) . 12
O6 Mo3 O4 104.70(12) . .
O4 Mo3 O4 101.18(15) 12 .
O6 Mo3 O8 95.17(14) . .
O4 Mo3 O8 155.17(10) 12 .
O4 Mo3 O8 87.72(10) . .
O6 Mo3 O8 95.17(14) . 12
O4 Mo3 O8 87.72(10) 12 12
O4 Mo3 O8 155.17(10) . 12
O8 Mo3 O8 75.64(14) . 12
O6 Mo3 O7 162.91(17) . .
O4 Mo3 O7 85.89(10) 12 .
O4 Mo3 O7 85.89(10) . .
O8 Mo3 O7 71.54(9) . .
O8 Mo3 O7 71.54(9) 12 .
O12 Mo4 O9 105.52(11) . .
O12 Mo4 O8 101.68(13) . .
O9 Mo4 O8 95.78(11) . .
O12 Mo4 O10 100.25(13) . .
O9 Mo4 O10 90.89(12) . .
O8 Mo4 O10 154.41(11) . .
O12 Mo4 O11 93.19(11) . .
O9 Mo4 O11 158.48(10) . .
O8 Mo4 O11 90.62(12) . .
O10 Mo4 O11 75.11(12) . .
O12 Mo4 O7 164.49(11) . .
O9 Mo4 O7 89.93(9) . .
O8 Mo4 O7 74.87(11) . .
O10 Mo4 O7 80.48(12) . .
O11 Mo4 O7 71.92(9) . .
O13 Mo5 O13 101.3(2) 3_554 .
O13 Mo5 O11 103.68(6) 3_554 10
O13 Mo5 O11 103.68(6) . 10
O13 Mo5 O11 103.68(6) 3_554 .
O13 Mo5 O11 103.68(6) . .
O11 Mo5 O11 136.21(17) 10 .
O13 Mo5 O10 86.32(15) 3_554 3_554
O13 Mo5 O10 172.41(14) . 3_554
O11 Mo5 O10 74.18(6) 10 3_554
O11 Mo5 O10 74.18(6) . 3_554
O13 Mo5 O10 172.41(14) 3_554 .
O13 Mo5 O10 86.32(15) . .
O11 Mo5 O10 74.18(6) 10 .
O11 Mo5 O10 74.18(6) . .
O10 Mo5 O10 86.08(16) 3_554 .
Mo1 O1 Mo1 104.36(15) 3_554 .
Mo2 O2 Mo2 77.31(10) . 10
Mo2 O2 Mo1 76.48(9) . .
Mo2 O2 Mo1 76.48(9) 10 .
Mo1 O3 Mo2 81.25(9) . .
Mo3 O4 Mo2 144.29(13) . .
Mo2 O5 Mo2 81.36(12) 10 .
Mo3 O7 Mo4 96.05(10) . 12
Mo3 O7 Mo4 96.05(10) . .
Mo4 O7 Mo4 104.60(12) 12 .
Mo4 O8 Mo3 113.90(12) . .
Mo4 O9 Mo2 140.43(12) . .
Mo4 O10 Mo4 151.44(17) 10 .
Mo4 O10 Mo5 104.12(8) 10 .
Mo4 O10 Mo5 104.12(8) . .
Mo5 O11 Mo4 103.90(10) . 12
Mo5 O11 Mo4 103.90(10) . .
Mo4 O11 Mo4 109.10(13) 12 .
C5 N1 C1 118.7(4) . .
C5 N1 Mo2 121.3(3) . .
C1 N1 Mo2 119.9(4) . .
N1 C1 C2 122.0(6) . .
C1 C2 C3 119.7(6) . .
C2 C3 C4 118.7(5) . .
C5 C4 C3 117.5(6) . .
N1 C5 C4 123.3(5) . .
C6 N2 C6 118.4(5) . 10
C6 N2 Mo1 120.8(3) . .
C6 N2 Mo1 120.8(3) 10 .
N2 C6 C7 122.2(5) . .
C8 C7 C6 118.6(6) . .
C7 C8 C7 120.1(6) 10 .
C11 N3 C12 124(6) 10 .
C11 N3 C11 9(9) 10 .
C12 N3 C11 115(5) . .
C11 N3 N3 55(5) 10 10
C12 N3 N3 70(3) . 10
C11 N3 N3 46(4) . 10
C11 N3 C12 99(6) 10 10
C12 N3 C12 26(4) . 10
C11 N3 C12 90(5) . 10
N3 N3 C12 44(2) 10 10
C11 C11 N3 125(5) 10 10
C11 C11 N3 46(4) 10 .
N3 C11 N3 80(3) 10 .
C12 C12 N3 110(3) 10 .
C12 C12 N3 44(2) 10 10
N3 C12 N3 66(3) . 10
C14 N4 C14 122(3) 10_556 .
C14 N4 C13 119.0(13) 10_556 .
C14 N4 C13 119.0(13) . .

loop_
_geom_bond_atom_site_label_1
_geom_bond_atom_site_label_2
_geom_bond_distance
_geom_bond_site_symmetry_2
Mo1 O3 1.915(3) .
Mo1 O3 1.915(3) 10
Mo1 O2 2.037(3) .
Mo1 O1 2.119(2) 10
Mo1 O1 2.119(2) .
Mo1 N2 2.242(4) .
Mo1 Mo2 2.5086(5) .
Mo1 Mo2 2.5086(5) 10
Mo2 O5 1.931(2) .
Mo2 O3 1.937(2) .
Mo2 O2 2.016(2) .
Mo2 O9 2.047(2) .
Mo2 O4 2.132(3) .
Mo2 N1 2.226(3) .
Mo2 Mo2 2.5179(8) 10
Mo3 O6 1.701(4) .
Mo3 O4 1.821(2) 12
Mo3 O4 1.821(2) .
Mo3 O8 2.093(2) .
Mo3 O8 2.093(2) 12
Mo3 O7 2.190(3) .
Mo4 O12 1.700(2) .
Mo4 O9 1.803(2) .
Mo4 O8 1.839(3) .
Mo4 O10 1.9694(9) .
Mo4 O11 2.1823(18) .
Mo4 O7 2.2469(18) .
Mo5 O13 1.706(4) 3_554
Mo5 O13 1.706(4) .
Mo5 O11 1.996(3) 10
Mo5 O11 1.996(3) .
Mo5 O10 2.201(3) 3_554
Mo5 O10 2.201(3) .
O1 Mo1 2.119(2) 3_554
O2 Mo2 2.016(2) 10
O5 Mo2 1.931(2) 10
O7 Mo4 2.2469(18) 12
O10 Mo4 1.9694(9) 10
O11 Mo4 2.1823(18) 12
N1 C5 1.317(7) .
N1 C1 1.342(5) .
C1 C2 1.366(7) .
C2 C3 1.374(10) .
C3 C4 1.398(10) .
C4 C5 1.387(7) .
N2 C6 1.323(5) .
N2 C6 1.323(5) 10
C6 C7 1.387(7) .
C7 C8 1.350(7) .
C8 C7 1.350(7) 10
N3 C11 1.37(10) 10
N3 C12 1.46(5) .
N3 C11 1.57(10) .
N3 N3 1.89(8) 10
N3 C12 1.95(6) 10
C11 C11 0.3(3) 10
C11 N3 1.37(10) 10
C12 C12 0.90(15) 10
C12 N3 1.95(6) 10
C13 N4 1.53(3) .
C14 N4 1.41(2) .
N4 C14 1.41(2) 10_556

loop_
_platon_squeeze_void_nr
_platon_squeeze_void_average_x
_platon_squeeze_void_average_y
_platon_squeeze_void_average_z
_platon_squeeze_void_volume
_platon_squeeze_void_count_electrons
_platon_squeeze_void_content
1 0.180 0.000 0.000 30 1 ' '
2 0.500 0.000 -0.062 343 42 ' '
3 0.821 0.000 0.000 30 1 ' '
4 0.000 0.500 0.055 344 42 ' '
5 0.321 0.500 0.000 30 1 ' '
6 0.679 0.500 0.000 29 1 ' '
7 0.179 0.000 0.500 29 1 ' '
8 0.821 0.000 0.500 30 1 ' '
9 0.321 0.500 0.500 30 1 ' '
10 0.679 0.500 0.500 29 1 ' '
